data_2016492
loop_
_publ_author_name
'G\"orbitz, Carl Henrik'
'Hartviksen, Lars Male'

_publ_section_title
;
 The monohydrates of the four polar dipeptides
 <small>L</small>-seryl-<small>L</small>-asparagine,
 <small>L</small>-seryl-<small>L</small>-tyrosine,
 <small>L</small>-tryptophanyl-<small>L</small>-serine and
 <small>L</small>-tyrosyl-<small>L</small>-tryptophan
;
_journal_coeditor_code GG3137
_journal_issue 3
_journal_name_full 'Acta Crystallographica Section C'
_journal_page_first o171
_journal_page_last o176
_journal_paper_doi 10.1107/S0108270108004228
_journal_volume 64
_journal_year 2008
_chemical_formula_iupac 'C14 H17 N3 O4, H2 O'
_chemical_formula_moiety 'C14 H17 N3 O4, H2 O'
_chemical_formula_sum 'C14 H19 N3 O5'
_chemical_formula_weight 309.32
_chemical_name_systematic
;
L-Tryptophanyl-L-serine monohydrate
;
_space_group_IT_number 4
_space_group_name_Hall 'P 2yb'
_symmetry_cell_setting monoclinic
_symmetry_space_group_name_Hall 'P 2yb'
_symmetry_space_group_name_H-M 'P 1 21 1'
_atom_sites_solution_hydrogens geom
_atom_sites_solution_primary direct
_atom_sites_solution_secondary difmap
_audit_creation_method SHELXL-97
_cell_angle_alpha 90.00
_cell_angle_beta 101.9730(10)
_cell_angle_gamma 90.00
_cell_formula_units_Z 2
_cell_length_a 6.5613(5)
_cell_length_b 9.1474(7)
_cell_length_c 12.5052(9)
_cell_measurement_reflns_used 3410
_cell_measurement_temperature 105(2)
_cell_measurement_theta_max 27.86
_cell_measurement_theta_min 1.66
_cell_volume 734.22(10)
_computing_cell_refinement 'SAINT (Bruker, 2001)'
_computing_data_collection 'SMART (Bruker, 1998)'
_computing_data_reduction 'SAINT (Bruker, 2001)'
_computing_molecular_graphics 'SHELXTL (Version 6.10; Sheldrick, 2008)'
_computing_publication_material 'SHELXTL (Version 6.10; Sheldrick, 2008)'
_computing_structure_refinement 'SHELXTL (Version 6.10; Sheldrick, 2008)'
_computing_structure_solution 'SHELXTL (Version 6.10; Sheldrick, 2008)'
_diffrn_ambient_temperature 105(2)
_diffrn_detector_area_resol_mean 8.3
_diffrn_measured_fraction_theta_full 0.982
_diffrn_measured_fraction_theta_max 0.982
_diffrn_measurement_device_type 'Siemens SMART CCD diffractometer'
_diffrn_measurement_method 'Sets of exposures each taken over 0.3\% \w rotation'
_diffrn_radiation_monochromator graphite
_diffrn_radiation_source 'fine-focus sealed tube'
_diffrn_radiation_type MoK\a
_diffrn_radiation_wavelength 0.71073
_diffrn_reflns_av_R_equivalents 0.0732
_diffrn_reflns_av_sigmaI/netI 0.0557
_diffrn_reflns_limit_h_max 8
_diffrn_reflns_limit_h_min -8
_diffrn_reflns_limit_k_max 12
_diffrn_reflns_limit_k_min -7
_diffrn_reflns_limit_l_max 16
_diffrn_reflns_limit_l_min -14
_diffrn_reflns_number 4829
_diffrn_reflns_theta_full 27.86
_diffrn_reflns_theta_max 27.86
_diffrn_reflns_theta_min 1.66
_diffrn_standards_decay_% 0
_diffrn_standards_number 0
_exptl_absorpt_coefficient_mu 0.107
_exptl_absorpt_correction_T_max 0.991
_exptl_absorpt_correction_T_min 0.893
_exptl_absorpt_correction_type multi-scan
_exptl_absorpt_process_details '(SADABS; Sheldrick, 1996)'
_exptl_crystal_colour colourless
_exptl_crystal_density_diffrn 1.399
_exptl_crystal_density_method 'not measured'
_exptl_crystal_description plate
_exptl_crystal_F_000 328
_exptl_crystal_size_max 0.40
_exptl_crystal_size_mid 0.25
_exptl_crystal_size_min 0.08
_refine_diff_density_max 0.208
_refine_diff_density_min -0.248
_refine_ls_extinction_method none
_refine_ls_goodness_of_fit_ref 1.037
_refine_ls_hydrogen_treatment mixed
_refine_ls_matrix_type full
_refine_ls_number_parameters 225
_refine_ls_number_reflns 1827
_refine_ls_number_restraints 1
_refine_ls_restrained_S_all 1.037
_refine_ls_R_factor_all 0.0449
_refine_ls_R_factor_gt 0.0363
_refine_ls_shift/su_max 0.004
_refine_ls_shift/su_mean 0.000
_refine_ls_structure_factor_coef Fsqd
_refine_ls_weighting_details 'w=1/[\s^2^(Fo^2^)+(0.0493P)^2^+0.0424P] where P=(Fo^2^+2Fc^2^)/3'
_refine_ls_weighting_scheme calc
_refine_ls_wR_factor_gt 0.0844
_refine_ls_wR_factor_ref 0.0908
_reflns_number_gt 1623
_reflns_number_total 1827
_reflns_threshold_expression I>2\s(I)
_cod_data_source_file gg3137.cif
_cod_data_source_block WS
_cod_original_sg_symbol_H-M 'P 21'
_cod_database_code 2016492
_cod_database_fobs_code 2016492

loop_
_symmetry_equiv_pos_as_xyz
'x, y, z'
'-x, y+1/2, -z'

loop_
_atom_site_type_symbol
_atom_site_label
_atom_site_fract_x
_atom_site_fract_y
_atom_site_fract_z
_atom_site_U_iso_or_equiv
_atom_site_adp_type
_atom_site_calc_flag
_atom_site_refinement_flags
_atom_site_occupancy
O O1 0.4006(3) 0.57631(17) 0.26300(12) 0.0216(4) Uani d . 1
O O2 0.0728(3) 0.78297(18) -0.01045(13) 0.0229(4) Uani d . 1
H H6 0.166(5) 0.713(3) -0.021(2) 0.034 Uiso d . 1
O O3 -0.3112(3) 0.56471(17) 0.07650(14) 0.0228(4) Uani d . 1
O O4 -0.3174(3) 0.80483(17) 0.10278(13) 0.0230(4) Uani d . 1
N N1 0.5801(3) 0.3416(2) 0.19792(16) 0.0195(4) Uani d . 1
H H1 0.625(5) 0.351(3) 0.271(2) 0.029 Uiso d . 1
H H2 0.630(5) 0.410(3) 0.162(2) 0.029 Uiso d . 1
H H3 0.634(5) 0.253(4) 0.177(2) 0.029 Uiso d . 1
N N2 0.4865(4) 0.2155(2) 0.53366(17) 0.0290(5) Uani d . 1
H H4 0.563(5) 0.171(4) 0.590(3) 0.035 Uiso d . 1
N N3 0.0926(3) 0.53940(19) 0.14458(15) 0.0167(4) Uani d . 1
H H5 0.018(5) 0.481(3) 0.101(2) 0.020 Uiso d . 1
C C1 0.3489(3) 0.3458(2) 0.17062(16) 0.0165(4) Uani d . 1
H H11 0.2991 0.3260 0.0908 0.020 Uiso calc R 1
C C2 0.2631(4) 0.2273(2) 0.23731(18) 0.0195(5) Uani d . 1
H H21 0.1092 0.2270 0.2154 0.023 Uiso calc R 1
H H22 0.3132 0.1307 0.2181 0.023 Uiso calc R 1
C C3 0.3227(4) 0.2460(2) 0.35877(18) 0.0202(5) Uani d . 1
C C4 0.4870(4) 0.1794(3) 0.42754(19) 0.0254(5) Uani d . 1
H H41 0.5862 0.1175 0.4048 0.030 Uiso calc R 1
C C5 0.2135(4) 0.3274(2) 0.42683(18) 0.0201(4) Uani d . 1
C C6 0.3178(4) 0.3028(2) 0.53607(19) 0.0242(5) Uani d . 1
C C7 0.2445(5) 0.3570(3) 0.6254(2) 0.0329(6) Uani d . 1
H H71 0.3154 0.3380 0.6983 0.039 Uiso calc R 1
C C8 0.0648(5) 0.4393(3) 0.6031(2) 0.0386(7) Uani d . 1
H H81 0.0096 0.4764 0.6621 0.046 Uiso calc R 1
C C9 -0.0384(5) 0.4696(3) 0.4960(3) 0.0371(7) Uani d . 1
H H91 -0.1605 0.5282 0.4836 0.044 Uiso calc R 1
C C10 0.0348(4) 0.4153(3) 0.4078(2) 0.0270(6) Uani d . 1
H H101 -0.0352 0.4375 0.3353 0.032 Uiso calc R 1
C C11 0.2825(4) 0.4997(2) 0.19674(16) 0.0162(4) Uani d . 1
C C12 0.0082(4) 0.6832(2) 0.15927(17) 0.0182(5) Uani d . 1
H H121 0.0299 0.7043 0.2393 0.022 Uiso calc R 1
C C13 0.1183(4) 0.8015(2) 0.10535(18) 0.0207(5) Uani d . 1
H H131 0.0712 0.8993 0.1240 0.025 Uiso calc R 1
H H132 0.2707 0.7951 0.1334 0.025 Uiso calc R 1
C C14 -0.2266(4) 0.6854(2) 0.10997(17) 0.0176(4) Uani d . 1
O O1W 0.6546(3) 0.09657(19) 0.08266(15) 0.0237(4) Uani d . 1
H H1W 0.684(6) 0.009(5) 0.099(3) 0.050(11) Uiso d . 1
H H2W 0.545(6) 0.096(4) 0.030(3) 0.048(10) Uiso d . 1

loop_
_atom_site_aniso_label
_atom_site_aniso_U_11
_atom_site_aniso_U_22
_atom_site_aniso_U_33
_atom_site_aniso_U_12
_atom_site_aniso_U_13
_atom_site_aniso_U_23
O1 0.0246(9) 0.0180(8) 0.0197(7) 0.0008(7) -0.0009(6) -0.0045(6)
O2 0.0251(9) 0.0205(8) 0.0229(8) 0.0047(7) 0.0047(7) 0.0066(6)
O3 0.0208(9) 0.0166(8) 0.0295(8) -0.0021(7) 0.0018(7) 0.0002(6)
O4 0.0243(9) 0.0161(8) 0.0283(8) 0.0054(7) 0.0047(7) 0.0024(6)
N1 0.0206(10) 0.0150(9) 0.0229(9) 0.0014(8) 0.0042(8) 0.0001(8)
N2 0.0296(13) 0.0306(12) 0.0241(10) 0.0023(10) -0.0007(9) 0.0121(9)
N3 0.0192(10) 0.0118(9) 0.0179(9) 0.0002(7) 0.0010(7) -0.0004(7)
C1 0.0195(11) 0.0124(9) 0.0164(9) 0.0011(9) 0.0004(8) 0.0002(8)
C2 0.0226(12) 0.0140(10) 0.0215(10) -0.0007(9) 0.0033(9) 0.0010(8)
C3 0.0225(12) 0.0147(10) 0.0232(11) 0.0000(9) 0.0046(9) 0.0060(9)
C4 0.0254(13) 0.0237(11) 0.0276(12) 0.0058(11) 0.0067(10) 0.0082(10)
C5 0.0229(11) 0.0150(9) 0.0223(10) -0.0027(9) 0.0047(9) 0.0018(8)
C6 0.0308(13) 0.0186(11) 0.0230(11) -0.0069(10) 0.0051(10) 0.0038(8)
C7 0.0519(18) 0.0265(13) 0.0223(11) -0.0105(13) 0.0126(11) 0.0002(10)
C8 0.059(2) 0.0255(13) 0.0400(16) -0.0023(14) 0.0305(14) -0.0032(11)
C9 0.0411(17) 0.0257(14) 0.0514(16) 0.0069(12) 0.0256(14) 0.0030(12)
C10 0.0281(14) 0.0224(12) 0.0317(13) 0.0011(10) 0.0091(10) 0.0052(10)
C11 0.0210(11) 0.0131(10) 0.0142(9) 0.0001(9) 0.0027(8) 0.0007(8)
C12 0.0224(12) 0.0126(9) 0.0187(10) 0.0015(9) 0.0017(9) 0.0001(8)
C13 0.0205(11) 0.0136(10) 0.0265(11) -0.0008(9) 0.0014(9) 0.0005(8)
C14 0.0204(11) 0.0152(9) 0.0176(10) 0.0011(9) 0.0047(8) 0.0024(8)
O1W 0.0258(10) 0.0156(8) 0.0284(9) 0.0019(7) 0.0025(8) -0.0011(7)

loop_
_atom_type_symbol
_atom_type_description
_atom_type_scat_dispersion_real
_atom_type_scat_dispersion_imag
_atom_type_scat_source
C C 0.0033 0.0016 'International Tables Vol C Tables 4.2.6.8 and 6.1.1.4'
H H 0.0000 0.0000 'International Tables Vol C Tables 4.2.6.8 and 6.1.1.4'
N N 0.0061 0.0033 'International Tables Vol C Tables 4.2.6.8 and 6.1.1.4'
O O 0.0106 0.0060 'International Tables Vol C Tables 4.2.6.8 and 6.1.1.4'

loop_
_geom_angle_atom_site_label_1
_geom_angle_atom_site_label_2
_geom_angle_atom_site_label_3
_geom_angle
C13 O2 H6 103.2(19)
C1 N1 H1 109.5(19)
C1 N1 H2 110(2)
H1 N1 H2 112(3)
C1 N1 H3 112.4(19)
H1 N1 H3 107(3)
H2 N1 H3 106(2)
C4 N2 C6 109.0(2)
C4 N2 H4 123(2)
C6 N2 H4 126(2)
C11 N3 C12 121.82(19)
C11 N3 H5 120.2(19)
C12 N3 H5 117.9(19)
N1 C1 C11 107.31(18)
N1 C1 C2 109.11(17)
C11 C1 C2 112.27(18)
N1 C1 H11 109.4
C11 C1 H11 109.4
C2 C1 H11 109.4
C3 C2 C1 114.85(18)
C3 C2 H21 108.6
C1 C2 H21 108.6
C3 C2 H22 108.6
C1 C2 H22 108.6
H21 C2 H22 107.5
C4 C3 C5 106.4(2)
C4 C3 C2 126.2(2)
C5 C3 C2 127.2(2)
N2 C4 C3 109.9(2)
N2 C4 H41 125.0
C3 C4 H41 125.0
C10 C5 C6 118.4(2)
C10 C5 C3 134.7(2)
C6 C5 C3 106.9(2)
N2 C6 C7 129.7(2)
N2 C6 C5 107.6(2)
C7 C6 C5 122.6(2)
C8 C7 C6 117.1(2)
C8 C7 H71 121.5
C6 C7 H71 121.5
C7 C8 C9 121.7(3)
C7 C8 H81 119.1
C9 C8 H81 119.1
C10 C9 C8 120.9(3)
C10 C9 H91 119.5
C8 C9 H91 119.5
C9 C10 C5 119.2(2)
C9 C10 H101 120.4
C5 C10 H101 120.4
O1 C11 N3 124.7(2)
O1 C11 C1 120.07(19)
N3 C11 C1 115.18(18)
N3 C12 C13 110.88(19)
N3 C12 C14 109.74(18)
C13 C12 C14 109.83(17)
N3 C12 H121 108.8
C13 C12 H121 108.8
C14 C12 H121 108.8
O2 C13 C12 110.14(17)
O2 C13 H131 109.6
C12 C13 H131 109.6
O2 C13 H132 109.6
C12 C13 H132 109.6
H131 C13 H132 108.1
O4 C14 O3 125.0(2)
O4 C14 C12 117.9(2)
O3 C14 C12 117.1(2)
H1W O1W H2W 107(3)

loop_
_geom_bond_atom_site_label_1
_geom_bond_atom_site_label_2
_geom_bond_distance
O1 C11 1.229(3)
O2 C13 1.427(3)
O2 H6 0.91(3)
O3 C14 1.268(3)
O4 C14 1.238(3)
N1 C1 1.485(3)
N1 H1 0.90(3)
N1 H2 0.87(3)
N1 H3 0.94(4)
N2 C4 1.368(3)
N2 C6 1.370(3)
N2 H4 0.87(3)
N3 C11 1.331(3)
N3 C12 1.454(3)
N3 H5 0.84(3)
C1 C11 1.529(3)
C1 C2 1.543(3)
C1 H11 1.0000
C2 C3 1.497(3)
C2 H21 0.9900
C2 H22 0.9900
C3 C4 1.374(3)
C3 C5 1.430(3)
C4 H41 0.9500
C5 C10 1.401(4)
C5 C6 1.413(3)
C6 C7 1.395(4)
C7 C8 1.378(5)
C7 H71 0.9500
C8 C9 1.397(4)
C8 H81 0.9500
C9 C10 1.383(4)
C9 H91 0.9500
C10 H101 0.9500
C12 C13 1.532(3)
C12 C14 1.536(3)
C12 H121 1.0000
C13 H131 0.9900
C13 H132 0.9900
O1W H1W 0.84(4)
O1W H2W 0.87(4)

loop_
_geom_hbond_atom_site_label_D
_geom_hbond_atom_site_label_H
_geom_hbond_atom_site_label_A
_geom_hbond_site_symmetry_A
_geom_hbond_distance_DH
_geom_hbond_distance_HA
_geom_hbond_distance_DA
_geom_hbond_angle_DHA
N1 H1 C3 . 0.90(3) 2.64(3) 3.012(3) 106(2)
N1 H2 O3 1_655 0.87(3) 1.86(3) 2.726(3) 170(3)
N1 H3 O1W . 0.94(4) 1.88(3) 2.762(3) 156(3)
N2 H4 O1 2_646 0.87(3) 2.01(3) 2.802(3) 151(3)
N3 H5 O2 2_545 0.84(3) 2.16(3) 2.956(2) 159(3)
O2 H6 O1W 2_655 0.91(3) 1.87(3) 2.756(3) 164(3)
C1 H11 O2 2_545 1.00 2.47 3.114(3) 122
C1 H11 O4 2_545 1.00 2.46 3.403(3) 158
C9 H91 C6 2_556 0.95 2.71 3.537(4) 146
O1W H1W O4 1_645 0.84(4) 1.87(4) 2.683(2) 164(4)
O1W H2W O3 2_545 0.87(4) 1.83(4) 2.694(2) 171(4)

loop_
_geom_torsion_atom_site_label_1
_geom_torsion_atom_site_label_2
_geom_torsion_atom_site_label_3
_geom_torsion_atom_site_label_4
_geom_torsion
_geom_torsion_publ_flag
N1 C1 C11 N3 157.96(19) y
C1 C11 N3 C12 -178.97(19) y
C11 N3 C12 C14 -167.49(19) y
N3 C12 C14 O3 7.1(3) y
N1 C1 C2 C3 61.6(3) y
C1 C2 C3 C4 -95.8(3) y
N3 C12 C13 O2 66.3(2) y
C11 C1 C2 C3 -57.2(3) ?
C1 C2 C3 C5 88.9(3) ?
C6 N2 C4 C3 1.8(3) ?
C5 C3 C4 N2 -0.4(3) ?
C2 C3 C4 N2 -176.5(2) ?
C4 C3 C5 C10 -178.9(3) ?
C2 C3 C5 C10 -2.8(4) ?
C4 C3 C5 C6 -1.2(3) ?
C2 C3 C5 C6 174.9(2) ?
C4 N2 C6 C7 174.6(2) ?
C4 N2 C6 C5 -2.5(3) ?
C10 C5 C6 N2 -179.6(2) ?
C3 C5 C6 N2 2.3(3) ?
C10 C5 C6 C7 3.0(4) ?
C3 C5 C6 C7 -175.2(2) ?
N2 C6 C7 C8 -177.9(3) ?
C5 C6 C7 C8 -1.1(4) ?
C6 C7 C8 C9 -1.0(4) ?
C7 C8 C9 C10 1.2(5) ?
C8 C9 C10 C5 0.8(4) ?
C6 C5 C10 C9 -2.8(4) ?
C3 C5 C10 C9 174.7(3) ?
C12 N3 C11 O1 2.1(3) ?
N1 C1 C11 O1 -23.0(3) ?
C2 C1 C11 O1 96.9(2) ?
C2 C1 C11 N3 -82.2(2) ?
C11 N3 C12 C13 71.0(3) ?
C14 C12 C13 O2 -55.2(2) ?
N3 C12 C14 O4 -170.76(19) ?
C13 C12 C14 O4 -48.6(3) ?
C13 C12 C14 O3 129.2(2) ?

loop_
_cod_related_entry_id
_cod_related_entry_database
_cod_related_entry_code
1 ChemSpider 21195315
